data_7002069
loop_
_publ_author_name
'Page, Michael J.'
'Wagler, J\"org'
'Messerle, Barbara A.'

_publ_section_title
;
 Pyrazolyl-N-heterocyclic carbene complexes of rhodium as hydrogenation
 catalysts: The influence of ligand steric bulk on catalyst activity
;
_journal_issue 35
_journal_name_full 'Dalton Transactions'
_journal_page_first 7029
_journal_paper_doi 10.1039/b906724h
_journal_year 2009
_chemical_formula_moiety 'C29 H40 N4 Rh, C24 H20 B, C H2 Cl2'
_chemical_formula_sum 'C54 H62 B Cl2 N4 Rh'
_chemical_formula_weight 951.70
_chemical_name_systematic
;
?
;
_space_group_IT_number 2
_symmetry_cell_setting triclinic
_symmetry_space_group_name_Hall '-P 1'
_symmetry_space_group_name_H-M 'P -1'
_atom_sites_solution_hydrogens geom
_atom_sites_solution_primary direct
_atom_sites_solution_secondary difmap
_audit_creation_method SHELXL-97
_cell_angle_alpha 82.8460(10)
_cell_angle_beta 70.7310(10)
_cell_angle_gamma 86.9420(10)
_cell_formula_units_Z 2
_cell_length_a 13.4959(2)
_cell_length_b 13.5060(2)
_cell_length_c 14.0357(2)
_cell_measurement_reflns_used 51727
_cell_measurement_temperature 100(2)
_cell_measurement_theta_max 36.319
_cell_measurement_theta_min 2.546
_cell_volume 2396.04(6)
_computing_cell_refinement 'HKL Scalepack (Otwinowski & Minor 1997)'
_computing_data_collection 'Nonius Collect, KappaCCD'
_computing_data_reduction 'Denzo and Scalepak (Otwinowski & Minor, 1997)'
_computing_molecular_graphics 'ORTEP32 for windows (Farugia)'
_computing_publication_material 'Ciftab (Sheldrick, 1997)'
_computing_structure_refinement 'SHELXL-97 (Sheldrick, 1997)'
_computing_structure_solution 'SHELXS-97 (Sheldrick, 1990)'
_diffrn_ambient_temperature 100(2)
_diffrn_measured_fraction_theta_full 0.998
_diffrn_measured_fraction_theta_max 0.998
_diffrn_measurement_device_type 'Nonius Kappa CCD area detector'
_diffrn_measurement_method 'phi and omega scans'
_diffrn_radiation_monochromator graphite
_diffrn_radiation_source 'fine-focus sealed tube'
_diffrn_radiation_type MoK\a
_diffrn_radiation_wavelength 0.71073
_diffrn_reflns_av_R_equivalents 0.0637
_diffrn_reflns_av_sigmaI/netI 0.0459
_diffrn_reflns_limit_h_max 21
_diffrn_reflns_limit_h_min -21
_diffrn_reflns_limit_k_max 21
_diffrn_reflns_limit_k_min -21
_diffrn_reflns_limit_l_max 22
_diffrn_reflns_limit_l_min -22
_diffrn_reflns_number 79673
_diffrn_reflns_theta_full 35.00
_diffrn_reflns_theta_max 35.00
_diffrn_reflns_theta_min 2.56
_exptl_absorpt_coefficient_mu 0.508
_exptl_absorpt_correction_T_max 0.901
_exptl_absorpt_correction_T_min 0.709
_exptl_absorpt_correction_type multi-scan
_exptl_absorpt_process_details SORTAV
_exptl_crystal_colour yellow
_exptl_crystal_density_diffrn 1.319
_exptl_crystal_density_method 'not measured'
_exptl_crystal_description piece
_exptl_crystal_F_000 996
_exptl_crystal_size_max 0.56
_exptl_crystal_size_mid 0.54
_exptl_crystal_size_min 0.22
_refine_diff_density_max 0.743
_refine_diff_density_min -0.972
_refine_diff_density_rms 0.083
_refine_ls_extinction_method none
_refine_ls_goodness_of_fit_ref 1.041
_refine_ls_hydrogen_treatment mixed
_refine_ls_matrix_type full
_refine_ls_number_parameters 582
_refine_ls_number_reflns 21076
_refine_ls_number_restraints 6
_refine_ls_restrained_S_all 1.041
_refine_ls_R_factor_all 0.0490
_refine_ls_R_factor_gt 0.0354
_refine_ls_shift/su_max 0.005
_refine_ls_shift/su_mean 0.000
_refine_ls_structure_factor_coef Fsqd
_refine_ls_weighting_details 'calc w=1/[\s^2^(Fo^2^)+(0.0332P)^2^+0.9087P] where P=(Fo^2^+2Fc^2^)/3'
_refine_ls_weighting_scheme calc
_refine_ls_wR_factor_gt 0.0760
_refine_ls_wR_factor_ref 0.0799
_reflns_number_gt 18000
_reflns_number_total 21076
_reflns_threshold_expression >2sigma(I)
_cod_data_source_file b906724h.txt
_cod_data_source_block mp00101
_cod_original_sg_symbol_Hall -P1
_cod_original_sg_symbol_H-M P-1
_cod_database_code 7002069

loop_
_symmetry_equiv_pos_as_xyz
'x, y, z'
'-x, -y, -z'

loop_
_atom_site_label
_atom_site_type_symbol
_atom_site_fract_x
_atom_site_fract_y
_atom_site_fract_z
_atom_site_U_iso_or_equiv
_atom_site_adp_type
_atom_site_occupancy
_atom_site_symmetry_multiplicity
_atom_site_calc_flag
_atom_site_refinement_flags
_atom_site_disorder_assembly
_atom_site_disorder_group
Rh1 Rh 0.897391(6) 0.291392(6) 0.385693(6) 0.01078(2) Uani 1 1 d . . .
N1 N 0.81608(7) 0.17369(7) 0.34510(7) 0.01279(16) Uani 1 1 d . . .
N2 N 0.71136(7) 0.19328(7) 0.35925(7) 0.01337(16) Uani 1 1 d . . .
N3 N 0.71576(7) 0.36924(7) 0.32841(8) 0.01463(16) Uani 1 1 d . . .
N4 N 0.84219(8) 0.46259(7) 0.23317(8) 0.01452(16) Uani 1 1 d . . .
C1 C 0.90371(9) 0.40425(8) 0.47730(9) 0.01444(18) Uani 1 1 d . . .
H1 H 0.8494(13) 0.4525(13) 0.4703(13) 0.021(4) Uiso 1 1 d . . .
C2 C 0.99508(9) 0.40676(8) 0.39207(9) 0.01451(18) Uani 1 1 d . . .
H2 H 0.9968(13) 0.4574(13) 0.3356(13) 0.022(4) Uiso 1 1 d . . .
C3 C 1.10137(9) 0.36670(9) 0.39340(10) 0.0172(2) Uani 1 1 d . . .
H3A H 1.1328 0.4140 0.4234 0.021 Uiso 1 1 calc R . .
H3B H 1.1477 0.3632 0.3226 0.021 Uiso 1 1 calc R . .
C4 C 1.09762(9) 0.26284(9) 0.45349(10) 0.0166(2) Uani 1 1 d . . .
H4A H 1.1654 0.2277 0.4254 0.020 Uiso 1 1 calc R . .
H4B H 1.0881 0.2707 0.5252 0.020 Uiso 1 1 calc R . .
C5 C 1.00950(9) 0.19994(8) 0.44966(9) 0.01413(18) Uani 1 1 d . . .
H5 H 1.0326(13) 0.1459(12) 0.4064(13) 0.019(4) Uiso 1 1 d . . .
C6 C 0.91027(9) 0.19471(8) 0.51963(9) 0.01465(18) Uani 1 1 d . . .
H6 H 0.8688(13) 0.1388(12) 0.5218(12) 0.016(4) Uiso 1 1 d . . .
C7 C 0.87001(10) 0.25354(9) 0.60983(9) 0.0176(2) Uani 1 1 d . . .
H7A H 0.8980 0.2230 0.6638 0.021 Uiso 1 1 calc R . .
H7B H 0.7925 0.2492 0.6370 0.021 Uiso 1 1 calc R . .
C8 C 0.90079(10) 0.36393(8) 0.58407(9) 0.0168(2) Uani 1 1 d . . .
H8A H 0.8497 0.4036 0.6334 0.020 Uiso 1 1 calc R . .
H8B H 0.9708 0.3715 0.5905 0.020 Uiso 1 1 calc R . .
C9 C 0.83829(8) 0.09175(8) 0.29538(8) 0.01285(17) Uani 1 1 d . . .
C10 C 0.74831(9) 0.06135(9) 0.27752(9) 0.01622(19) Uani 1 1 d . . .
H10 H 0.7433 0.0059 0.2439 0.019 Uiso 1 1 calc R . .
C11 C 0.66913(9) 0.12762(9) 0.31832(9) 0.01530(19) Uani 1 1 d . . .
C12 C 0.66497(8) 0.28469(8) 0.39946(9) 0.01483(19) Uani 1 1 d . . .
H12A H 0.6742 0.2879 0.4661 0.018 Uiso 1 1 calc R . .
H12B H 0.5888 0.2865 0.4093 0.018 Uiso 1 1 calc R . .
C13 C 0.67406(9) 0.43324(9) 0.26566(10) 0.0182(2) Uani 1 1 d . . .
H13 H 0.6039 0.4351 0.2648 0.022 Uiso 1 1 calc R . .
C14 C 0.75351(10) 0.49218(9) 0.20615(10) 0.0183(2) Uani 1 1 d . . .
H14 H 0.7498 0.5443 0.1552 0.022 Uiso 1 1 calc R . .
C15 C 0.81970(9) 0.38527(8) 0.30864(9) 0.01352(18) Uani 1 1 d . . .
C16 C 0.94390(9) 0.03892(8) 0.26856(9) 0.01372(18) Uani 1 1 d . . .
C17 C 1.03276(9) 0.11407(8) 0.21753(9) 0.01563(19) Uani 1 1 d . . .
H17A H 1.0301 0.1407 0.1502 0.023 Uiso 1 1 d R . .
H17B H 1.1006 0.0806 0.2105 0.023 Uiso 1 1 d R . .
H17C H 1.0242 0.1689 0.2593 0.023 Uiso 1 1 d R . .
C18 C 0.94973(10) -0.03626(9) 0.19314(10) 0.0201(2) Uani 1 1 d . . .
H18A H 0.8941 -0.0855 0.2240 0.030 Uiso 1 1 d R . .
H18B H 1.0182 -0.0704 0.1762 0.030 Uiso 1 1 d R . .
H18C H 0.9406 -0.0009 0.1312 0.030 Uiso 1 1 d R . .
C19 C 0.95499(10) -0.02095(9) 0.36546(10) 0.0184(2) Uani 1 1 d . . .
H19A H 0.9420 0.0233 0.4187 0.028 Uiso 1 1 d R . .
H19B H 1.0261 -0.0493 0.3507 0.028 Uiso 1 1 d R . .
H19C H 0.9039 -0.0750 0.3886 0.028 Uiso 1 1 d R . .
C20 C 0.55722(10) 0.13162(11) 0.32271(11) 0.0244(3) Uani 1 1 d . . .
H20A H 0.5117 0.1254 0.3938 0.037 Uiso 1 1 d R . .
H20B H 0.5437 0.0767 0.2893 0.037 Uiso 1 1 d R . .
H20C H 0.5426 0.1954 0.2879 0.037 Uiso 1 1 d R . .
C21 C 0.94195(9) 0.51194(8) 0.18765(9) 0.01493(19) Uani 1 1 d . . .
C22 C 0.95163(9) 0.60625(8) 0.21535(9) 0.01630(19) Uani 1 1 d . . .
C23 C 0.86495(10) 0.65226(9) 0.29652(10) 0.0197(2) Uani 1 1 d . . .
H23A H 0.7981 0.6469 0.2843 0.030 Uiso 1 1 d R . .
H23B H 0.8800 0.7228 0.2948 0.030 Uiso 1 1 d R . .
H23C H 0.8603 0.6171 0.3632 0.030 Uiso 1 1 d R . .
C24 C 1.04832(10) 0.65327(9) 0.17129(10) 0.0205(2) Uani 1 1 d . . .
H24 H 1.0558 0.7182 0.1872 0.025 Uiso 1 1 calc R . .
C25 C 1.13421(10) 0.60807(10) 0.10483(10) 0.0228(2) Uani 1 1 d . . .
C26 C 1.23891(12) 0.66013(13) 0.06032(14) 0.0357(3) Uani 1 1 d . . .
H26A H 1.2813 0.6419 0.1048 0.053 Uiso 1 1 d R . .
H26B H 1.2272 0.7326 0.0544 0.053 Uiso 1 1 d R . .
H26C H 1.2759 0.6396 -0.0071 0.053 Uiso 1 1 d R . .
C27 C 1.12176(10) 0.51344(10) 0.08118(10) 0.0218(2) Uani 1 1 d . . .
H27 H 1.1803 0.4813 0.0372 0.026 Uiso 1 1 calc R . .
C28 C 1.02582(10) 0.46426(9) 0.12008(9) 0.0173(2) Uani 1 1 d . . .
C29 C 1.01533(11) 0.36326(9) 0.08964(10) 0.0228(2) Uani 1 1 d . . .
H29A H 0.9719 0.3207 0.1489 0.034 Uiso 1 1 d R . .
H29B H 1.0850 0.3325 0.0637 0.034 Uiso 1 1 d R . .
H29C H 0.9823 0.3709 0.0366 0.034 Uiso 1 1 d R . .
B1 B 0.52758(10) 0.77455(9) 0.26272(10) 0.0131(2) Uani 1 1 d . . .
C30 C 0.62060(8) 0.84042(8) 0.17381(8) 0.01343(18) Uani 1 1 d . . .
C31 C 0.60567(9) 0.93666(8) 0.12919(9) 0.01625(19) Uani 1 1 d . . .
H31 H 0.5376 0.9664 0.1502 0.020 Uiso 1 1 calc R . .
C32 C 0.68699(10) 0.99039(9) 0.05512(10) 0.0202(2) Uani 1 1 d . . .
H32 H 0.6735 1.0553 0.0270 0.024 Uiso 1 1 calc R . .
C33 C 0.78744(10) 0.94929(10) 0.02252(10) 0.0218(2) Uani 1 1 d . . .
H33 H 0.8429 0.9856 -0.0277 0.026 Uiso 1 1 calc R . .
C34 C 0.80549(10) 0.85409(10) 0.06472(10) 0.0208(2) Uani 1 1 d . . .
H34 H 0.8737 0.8248 0.0430 0.025 Uiso 1 1 calc R . .
C35 C 0.72387(9) 0.80171(9) 0.13872(9) 0.0177(2) Uani 1 1 d . . .
H35 H 0.7383 0.7371 0.1668 0.021 Uiso 1 1 calc R . .
C36 C 0.42399(8) 0.84812(8) 0.29690(9) 0.01421(18) Uani 1 1 d . . .
C37 C 0.36513(9) 0.87315(9) 0.23090(10) 0.0180(2) Uani 1 1 d . . .
H37 H 0.3802 0.8393 0.1722 0.022 Uiso 1 1 calc R . .
C38 C 0.28563(10) 0.94566(9) 0.24825(11) 0.0222(2) Uani 1 1 d . . .
H38 H 0.2486 0.9612 0.2012 0.027 Uiso 1 1 calc R . .
C39 C 0.26043(10) 0.99527(9) 0.33460(12) 0.0245(3) Uani 1 1 d . . .
H39 H 0.2073 1.0457 0.3462 0.029 Uiso 1 1 calc R . .
C40 C 0.31384(10) 0.97011(9) 0.40323(11) 0.0223(2) Uani 1 1 d . . .
H40 H 0.2960 1.0020 0.4634 0.027 Uiso 1 1 calc R . .
C41 C 0.39417(9) 0.89770(8) 0.38432(9) 0.0172(2) Uani 1 1 d . . .
H41 H 0.4297 0.8816 0.4325 0.021 Uiso 1 1 calc R . .
C42 C 0.57173(8) 0.73806(8) 0.35842(8) 0.01306(18) Uani 1 1 d . . .
C43 C 0.62194(9) 0.80570(9) 0.39564(9) 0.0166(2) Uani 1 1 d . . .
H43 H 0.6311 0.8724 0.3637 0.020 Uiso 1 1 calc R . .
C44 C 0.65873(10) 0.77910(9) 0.47723(10) 0.0193(2) Uani 1 1 d . . .
H44 H 0.6918 0.8274 0.4998 0.023 Uiso 1 1 calc R . .
C45 C 0.64724(10) 0.68186(10) 0.52590(10) 0.0197(2) Uani 1 1 d . . .
H45 H 0.6713 0.6635 0.5821 0.024 Uiso 1 1 calc R . .
C46 C 0.59977(9) 0.61234(9) 0.49044(10) 0.0182(2) Uani 1 1 d . . .
H46 H 0.5920 0.5455 0.5220 0.022 Uiso 1 1 calc R . .
C47 C 0.56339(9) 0.64040(8) 0.40847(9) 0.01531(19) Uani 1 1 d . . .
H47 H 0.5316 0.5913 0.3855 0.018 Uiso 1 1 calc R . .
C48 C 0.49703(9) 0.67561(8) 0.22152(9) 0.01493(19) Uani 1 1 d . . .
C49 C 0.40617(10) 0.62166(9) 0.28020(10) 0.0191(2) Uani 1 1 d . . .
H49 H 0.3614 0.6468 0.3401 0.023 Uiso 1 1 calc R . .
C50 C 0.37933(11) 0.53302(10) 0.25395(12) 0.0242(3) Uani 1 1 d . . .
H50 H 0.3179 0.4987 0.2962 0.029 Uiso 1 1 calc R . .
C51 C 0.44269(12) 0.49479(10) 0.16576(12) 0.0260(3) Uani 1 1 d . . .
H51 H 0.4251 0.4343 0.1474 0.031 Uiso 1 1 calc R . .
C52 C 0.53157(11) 0.54641(9) 0.10546(11) 0.0229(2) Uani 1 1 d . . .
H52 H 0.5750 0.5216 0.0447 0.027 Uiso 1 1 calc R . .
C53 C 0.55795(10) 0.63480(9) 0.13316(9) 0.0176(2) Uani 1 1 d . . .
H53 H 0.6196 0.6686 0.0904 0.021 Uiso 1 1 calc R . .
Cl1A Cl 0.28199(14) 0.25940(10) 0.1539(3) 0.0460(4) Uani 0.864(17) 1 d PD A 1
C54A C 0.38386(7) 0.17981(19) 0.0904(3) 0.0313(6) Uani 0.864(17) 1 d PD A 1
H54A H 0.3790 0.1734 0.0226 0.038 Uiso 0.864(17) 1 calc PR A 1
H54B H 0.3749 0.1126 0.1292 0.038 Uiso 0.864(17) 1 calc PR A 1
Cl2A Cl 0.50907(3) 0.22466(3) 0.07572(3) 0.03756(9) Uani 0.864(17) 1 d PD A 1
Cl1B Cl 0.2911(7) 0.2554(7) 0.1773(12) 0.0460(4) Uani 0.136(17) 1 d PD A 2
C54B C 0.3837(4) 0.1725(12) 0.107(2) 0.0313(6) Uani 0.136(17) 1 d PD A 2
H54C H 0.3686 0.1633 0.0438 0.038 Uiso 0.136(17) 1 calc PR A 2
H54D H 0.3807 0.1066 0.1472 0.038 Uiso 0.136(17) 1 calc PR A 2
Cl2B Cl 0.50907(3) 0.22466(3) 0.07572(3) 0.03756(9) Uani 0.136(17) 1 d PD A 2

loop_
_atom_site_aniso_label
_atom_site_aniso_U_11
_atom_site_aniso_U_22
_atom_site_aniso_U_33
_atom_site_aniso_U_23
_atom_site_aniso_U_13
_atom_site_aniso_U_12
Rh1 0.01144(4) 0.00869(3) 0.01393(4) -0.00035(2) -0.00679(3) 0.00008(2)
N1 0.0111(4) 0.0125(4) 0.0160(4) -0.0015(3) -0.0062(3) 0.0002(3)
N2 0.0103(4) 0.0145(4) 0.0163(4) -0.0030(3) -0.0053(3) -0.0001(3)
N3 0.0137(4) 0.0145(4) 0.0173(4) -0.0022(3) -0.0076(3) 0.0032(3)
N4 0.0169(4) 0.0127(4) 0.0159(4) -0.0005(3) -0.0087(3) 0.0029(3)
C1 0.0165(5) 0.0102(4) 0.0184(5) -0.0021(4) -0.0079(4) 0.0002(3)
C2 0.0177(5) 0.0108(4) 0.0173(5) 0.0003(4) -0.0091(4) -0.0022(3)
C3 0.0148(5) 0.0161(5) 0.0214(5) -0.0002(4) -0.0071(4) -0.0030(4)
C4 0.0150(5) 0.0155(5) 0.0224(5) -0.0019(4) -0.0107(4) 0.0004(4)
C5 0.0167(5) 0.0109(4) 0.0180(5) -0.0016(4) -0.0103(4) 0.0023(3)
C6 0.0184(5) 0.0112(4) 0.0165(5) 0.0019(3) -0.0096(4) -0.0015(4)
C7 0.0209(5) 0.0157(5) 0.0146(5) 0.0012(4) -0.0048(4) -0.0008(4)
C8 0.0212(5) 0.0147(5) 0.0153(5) -0.0028(4) -0.0068(4) 0.0007(4)
C9 0.0141(4) 0.0109(4) 0.0136(4) 0.0001(3) -0.0048(4) -0.0014(3)
C10 0.0152(5) 0.0162(5) 0.0186(5) -0.0044(4) -0.0061(4) -0.0026(4)
C11 0.0131(4) 0.0174(5) 0.0165(5) -0.0028(4) -0.0057(4) -0.0030(4)
C12 0.0123(4) 0.0163(5) 0.0160(5) -0.0042(4) -0.0043(4) 0.0020(4)
C13 0.0178(5) 0.0183(5) 0.0230(5) -0.0044(4) -0.0128(4) 0.0069(4)
C14 0.0211(5) 0.0167(5) 0.0204(5) -0.0013(4) -0.0126(4) 0.0060(4)
C15 0.0147(4) 0.0121(4) 0.0153(5) -0.0018(3) -0.0073(4) 0.0017(3)
C16 0.0147(4) 0.0100(4) 0.0162(5) -0.0015(3) -0.0047(4) 0.0003(3)
C17 0.0141(4) 0.0132(4) 0.0181(5) -0.0015(4) -0.0034(4) 0.0007(3)
C18 0.0223(5) 0.0147(5) 0.0237(6) -0.0073(4) -0.0067(5) 0.0012(4)
C19 0.0211(5) 0.0120(4) 0.0220(5) 0.0019(4) -0.0086(4) 0.0003(4)
C20 0.0132(5) 0.0328(7) 0.0302(7) -0.0110(5) -0.0084(5) -0.0021(4)
C21 0.0185(5) 0.0127(4) 0.0141(5) 0.0011(3) -0.0073(4) 0.0014(4)
C22 0.0210(5) 0.0136(4) 0.0158(5) 0.0001(4) -0.0090(4) 0.0019(4)
C23 0.0235(6) 0.0160(5) 0.0215(6) -0.0047(4) -0.0096(5) 0.0037(4)
C24 0.0255(6) 0.0161(5) 0.0212(6) 0.0011(4) -0.0102(5) -0.0024(4)
C25 0.0208(5) 0.0241(6) 0.0222(6) 0.0033(5) -0.0070(5) -0.0028(4)
C26 0.0245(7) 0.0370(8) 0.0404(9) 0.0022(7) -0.0051(6) -0.0080(6)
C27 0.0205(5) 0.0230(6) 0.0184(5) 0.0004(4) -0.0031(4) 0.0030(4)
C28 0.0216(5) 0.0157(5) 0.0147(5) -0.0009(4) -0.0070(4) 0.0039(4)
C29 0.0306(6) 0.0161(5) 0.0205(6) -0.0031(4) -0.0070(5) 0.0048(4)
B1 0.0136(5) 0.0111(5) 0.0149(5) -0.0010(4) -0.0051(4) 0.0000(4)
C30 0.0138(4) 0.0132(4) 0.0136(4) -0.0027(3) -0.0044(4) -0.0004(3)
C31 0.0171(5) 0.0141(5) 0.0163(5) -0.0018(4) -0.0036(4) -0.0012(4)
C32 0.0242(6) 0.0156(5) 0.0179(5) 0.0000(4) -0.0029(4) -0.0042(4)
C33 0.0205(5) 0.0237(6) 0.0174(5) -0.0033(4) 0.0001(4) -0.0065(4)
C34 0.0150(5) 0.0264(6) 0.0195(5) -0.0063(5) -0.0021(4) -0.0001(4)
C35 0.0160(5) 0.0186(5) 0.0176(5) -0.0023(4) -0.0047(4) 0.0017(4)
C36 0.0125(4) 0.0111(4) 0.0174(5) 0.0007(4) -0.0033(4) -0.0014(3)
C37 0.0153(5) 0.0164(5) 0.0216(5) 0.0010(4) -0.0061(4) -0.0003(4)
C38 0.0152(5) 0.0180(5) 0.0313(7) 0.0048(5) -0.0075(5) 0.0004(4)
C39 0.0150(5) 0.0131(5) 0.0394(8) 0.0008(5) -0.0024(5) 0.0015(4)
C40 0.0171(5) 0.0151(5) 0.0299(7) -0.0056(4) 0.0000(5) -0.0004(4)
C41 0.0154(5) 0.0134(4) 0.0203(5) -0.0019(4) -0.0024(4) -0.0010(4)
C42 0.0124(4) 0.0121(4) 0.0143(5) -0.0022(3) -0.0038(4) 0.0007(3)
C43 0.0178(5) 0.0135(4) 0.0196(5) -0.0024(4) -0.0077(4) 0.0002(4)
C44 0.0197(5) 0.0193(5) 0.0223(6) -0.0048(4) -0.0110(4) 0.0007(4)
C45 0.0188(5) 0.0231(5) 0.0193(5) -0.0007(4) -0.0099(4) 0.0024(4)
C46 0.0175(5) 0.0163(5) 0.0198(5) 0.0021(4) -0.0062(4) 0.0008(4)
C47 0.0151(4) 0.0128(4) 0.0176(5) -0.0005(4) -0.0050(4) -0.0002(3)
C48 0.0168(5) 0.0124(4) 0.0178(5) -0.0015(4) -0.0089(4) 0.0014(4)
C49 0.0182(5) 0.0163(5) 0.0245(6) -0.0021(4) -0.0091(4) -0.0016(4)
C50 0.0240(6) 0.0166(5) 0.0369(7) -0.0006(5) -0.0167(5) -0.0042(4)
C51 0.0347(7) 0.0152(5) 0.0388(8) -0.0066(5) -0.0254(6) 0.0016(5)
C52 0.0319(6) 0.0184(5) 0.0254(6) -0.0084(5) -0.0176(5) 0.0061(5)
C53 0.0226(5) 0.0155(5) 0.0182(5) -0.0039(4) -0.0109(4) 0.0031(4)
Cl1A 0.0299(3) 0.0543(3) 0.0500(9) -0.0243(4) -0.0002(4) -0.0092(2)
C54A 0.0496(9) 0.0182(7) 0.0241(14) -0.0015(8) -0.0084(7) -0.0070(6)
Cl2A 0.03500(19) 0.0362(2) 0.0412(2) -0.00140(16) -0.01430(17) 0.00714(15)
Cl1B 0.0299(3) 0.0543(3) 0.0500(9) -0.0243(4) -0.0002(4) -0.0092(2)
C54B 0.0496(9) 0.0182(7) 0.0241(14) -0.0015(8) -0.0084(7) -0.0070(6)
Cl2B 0.03500(19) 0.0362(2) 0.0412(2) -0.00140(16) -0.01430(17) 0.00714(15)

loop_
_atom_type_symbol
_atom_type_description
_atom_type_scat_dispersion_real
_atom_type_scat_dispersion_imag
_atom_type_scat_source
C C 0.0033 0.0016 'International Tables Vol C Tables 4.2.6.8 and 6.1.1.4'
H H 0.0000 0.0000 'International Tables Vol C Tables 4.2.6.8 and 6.1.1.4'
N N 0.0061 0.0033 'International Tables Vol C Tables 4.2.6.8 and 6.1.1.4'
B B 0.0013 0.0007 'International Tables Vol C Tables 4.2.6.8 and 6.1.1.4'
Rh Rh -1.1178 0.9187 'International Tables Vol C Tables 4.2.6.8 and 6.1.1.4'
Cl Cl 0.1484 0.1585 'International Tables Vol C Tables 4.2.6.8 and 6.1.1.4'

loop_
_geom_angle_atom_site_label_1
_geom_angle_atom_site_label_2
_geom_angle_atom_site_label_3
_geom_angle
_geom_angle_site_symmetry_1
_geom_angle_site_symmetry_3
_geom_angle_publ_flag
C15 Rh1 C2 92.64(4) . . ?
C15 Rh1 C1 91.38(4) . . ?
C2 Rh1 C1 38.53(4) . . ?
C15 Rh1 C6 153.94(4) . . ?
C2 Rh1 C6 96.65(4) . . ?
C1 Rh1 C6 81.14(4) . . ?
C15 Rh1 N1 83.88(4) . . ?
C2 Rh1 N1 167.97(4) . . ?
C1 Rh1 N1 152.67(4) . . ?
C6 Rh1 N1 91.38(4) . . ?
C15 Rh1 C5 169.60(4) . . ?
C2 Rh1 C5 80.52(4) . . ?
C1 Rh1 C5 88.11(4) . . ?
C6 Rh1 C5 35.97(4) . . ?
N1 Rh1 C5 101.21(4) . . ?
C9 N1 N2 104.74(8) . . ?
C9 N1 Rh1 139.91(7) . . ?
N2 N1 Rh1 114.43(6) . . ?
C11 N2 N1 112.21(9) . . ?
C11 N2 C12 128.02(9) . . ?
N1 N2 C12 119.03(9) . . ?
C15 N3 C13 112.07(10) . . ?
C15 N3 C12 119.93(9) . . ?
C13 N3 C12 127.54(10) . . ?
C15 N4 C14 110.79(10) . . ?
C15 N4 C21 126.23(9) . . ?
C14 N4 C21 122.94(10) . . ?
C2 C1 C8 123.69(10) . . ?
C2 C1 Rh1 70.26(6) . . ?
C8 C1 Rh1 113.85(7) . . ?
C2 C1 H1 114.6(10) . . ?
C8 C1 H1 117.6(10) . . ?
Rh1 C1 H1 104.4(10) . . ?
C1 C2 C3 124.99(10) . . ?
C1 C2 Rh1 71.21(6) . . ?
C3 C2 Rh1 111.57(7) . . ?
C1 C2 H2 116.4(10) . . ?
C3 C2 H2 114.9(10) . . ?
Rh1 C2 H2 106.4(10) . . ?
C2 C3 C4 113.72(10) . . ?
C2 C3 H3A 108.8 . . ?
C4 C3 H3A 108.8 . . ?
C2 C3 H3B 108.8 . . ?
C4 C3 H3B 108.8 . . ?
H3A C3 H3B 107.7 . . ?
C5 C4 C3 112.36(9) . . ?
C5 C4 H4A 109.1 . . ?
C3 C4 H4A 109.1 . . ?
C5 C4 H4B 109.1 . . ?
C3 C4 H4B 109.1 . . ?
H4A C4 H4B 107.9 . . ?
C6 C5 C4 125.16(10) . . ?
C6 C5 Rh1 70.30(6) . . ?
C4 C5 Rh1 111.62(7) . . ?
C6 C5 H5 117.7(10) . . ?
C4 C5 H5 114.5(10) . . ?
Rh1 C5 H5 104.4(10) . . ?
C5 C6 C7 125.70(10) . . ?
C5 C6 Rh1 73.73(7) . . ?
C7 C6 Rh1 107.66(7) . . ?
C5 C6 H6 117.3(10) . . ?
C7 C6 H6 115.2(10) . . ?
Rh1 C6 H6 102.4(10) . . ?
C6 C7 C8 113.20(10) . . ?
C6 C7 H7A 108.9 . . ?
C8 C7 H7A 108.9 . . ?
C6 C7 H7B 108.9 . . ?
C8 C7 H7B 108.9 . . ?
H7A C7 H7B 107.8 . . ?
C1 C8 C7 111.97(9) . . ?
C1 C8 H8A 109.2 . . ?
C7 C8 H8A 109.2 . . ?
C1 C8 H8B 109.2 . . ?
C7 C8 H8B 109.2 . . ?
H8A C8 H8B 107.9 . . ?
N1 C9 C10 110.17(9) . . ?
N1 C9 C16 123.72(9) . . ?
C10 C9 C16 126.05(10) . . ?
C11 C10 C9 106.59(10) . . ?
C11 C10 H10 126.7 . . ?
C9 C10 H10 126.7 . . ?
N2 C11 C10 106.27(9) . . ?
N2 C11 C20 123.40(10) . . ?
C10 C11 C20 130.32(11) . . ?
N2 C12 N3 109.01(9) . . ?
N2 C12 H12A 109.9 . . ?
N3 C12 H12A 109.9 . . ?
N2 C12 H12B 109.9 . . ?
N3 C12 H12B 109.9 . . ?
H12A C12 H12B 108.3 . . ?
C14 C13 N3 105.90(10) . . ?
C14 C13 H13 127.1 . . ?
N3 C13 H13 127.1 . . ?
C13 C14 N4 107.32(10) . . ?
C13 C14 H14 126.3 . . ?
N4 C14 H14 126.3 . . ?
N4 C15 N3 103.90(9) . . ?
N4 C15 Rh1 138.19(8) . . ?
N3 C15 Rh1 117.78(8) . . ?
C9 C16 C18 109.85(9) . . ?
C9 C16 C17 110.56(9) . . ?
C18 C16 C17 107.73(9) . . ?
C9 C16 C19 108.76(9) . . ?
C18 C16 C19 107.21(9) . . ?
C17 C16 C19 112.66(9) . . ?
C16 C17 H17A 109.5 . . ?
C16 C17 H17B 109.5 . . ?
H17A C17 H17B 109.5 . . ?
C16 C17 H17C 109.5 . . ?
H17A C17 H17C 109.5 . . ?
H17B C17 H17C 109.5 . . ?
C16 C18 H18A 109.5 . . ?
C16 C18 H18B 109.5 . . ?
H18A C18 H18B 109.5 . . ?
C16 C18 H18C 109.5 . . ?
H18A C18 H18C 109.5 . . ?
H18B C18 H18C 109.5 . . ?
C16 C19 H19A 109.5 . . ?
C16 C19 H19B 109.5 . . ?
H19A C19 H19B 109.5 . . ?
C16 C19 H19C 109.5 . . ?
H19A C19 H19C 109.5 . . ?
H19B C19 H19C 109.5 . . ?
C11 C20 H20A 109.5 . . ?
C11 C20 H20B 109.5 . . ?
H20A C20 H20B 109.5 . . ?
C11 C20 H20C 109.5 . . ?
H20A C20 H20C 109.5 . . ?
H20B C20 H20C 109.5 . . ?
C28 C21 C22 122.19(11) . . ?
C28 C21 N4 119.86(10) . . ?
C22 C21 N4 117.94(10) . . ?
C24 C22 C21 117.58(11) . . ?
C24 C22 C23 120.31(11) . . ?
C21 C22 C23 121.89(11) . . ?
C22 C23 H23A 109.5 . . ?
C22 C23 H23B 109.5 . . ?
H23A C23 H23B 109.5 . . ?
C22 C23 H23C 109.5 . . ?
H23A C23 H23C 109.5 . . ?
H23B C23 H23C 109.5 . . ?
C25 C24 C22 122.14(12) . . ?
C25 C24 H24 118.9 . . ?
C22 C24 H24 118.9 . . ?
C27 C25 C24 118.34(12) . . ?
C27 C25 C26 120.84(13) . . ?
C24 C25 C26 120.82(13) . . ?
C25 C26 H26A 109.5 . . ?
C25 C26 H26B 109.5 . . ?
H26A C26 H26B 109.5 . . ?
C25 C26 H26C 109.5 . . ?
H26A C26 H26C 109.5 . . ?
H26B C26 H26C 109.5 . . ?
C25 C27 C28 122.04(12) . . ?
C25 C27 H27 119.0 . . ?
C28 C27 H27 119.0 . . ?
C27 C28 C21 117.65(11) . . ?
C27 C28 C29 120.09(11) . . ?
C21 C28 C29 122.26(11) . . ?
C28 C29 H29A 109.5 . . ?
C28 C29 H29B 109.5 . . ?
H29A C29 H29B 109.5 . . ?
C28 C29 H29C 109.5 . . ?
H29A C29 H29C 109.5 . . ?
H29B C29 H29C 109.5 . . ?
C48 B1 C36 109.50(9) . . ?
C48 B1 C30 112.06(9) . . ?
C36 B1 C30 107.05(9) . . ?
C48 B1 C42 108.90(9) . . ?
C36 B1 C42 111.57(9) . . ?
C30 B1 C42 107.78(9) . . ?
C31 C30 C35 115.19(10) . . ?
C31 C30 B1 124.45(9) . . ?
C35 C30 B1 120.35(10) . . ?
C32 C31 C30 122.60(11) . . ?
C32 C31 H31 118.7 . . ?
C30 C31 H31 118.7 . . ?
C33 C32 C31 120.31(12) . . ?
C33 C32 H32 119.8 . . ?
C31 C32 H32 119.8 . . ?
C32 C33 C34 118.88(12) . . ?
C32 C33 H33 120.6 . . ?
C34 C33 H33 120.6 . . ?
C33 C34 C35 120.15(11) . . ?
C33 C34 H34 119.9 . . ?
C35 C34 H34 119.9 . . ?
C34 C35 C30 122.87(11) . . ?
C34 C35 H35 118.6 . . ?
C30 C35 H35 118.6 . . ?
C41 C36 C37 115.52(10) . . ?
C41 C36 B1 124.57(10) . . ?
C37 C36 B1 119.58(10) . . ?
C38 C37 C36 122.62(12) . . ?
C38 C37 H37 118.7 . . ?
C36 C37 H37 118.7 . . ?
C39 C38 C37 120.03(12) . . ?
C39 C38 H38 120.0 . . ?
C37 C38 H38 120.0 . . ?
C40 C39 C38 119.07(11) . . ?
C40 C39 H39 120.5 . . ?
C38 C39 H39 120.5 . . ?
C39 C40 C41 120.24(12) . . ?
C39 C40 H40 119.9 . . ?
C41 C40 H40 119.9 . . ?
C40 C41 C36 122.46(12) . . ?
C40 C41 H41 118.8 . . ?
C36 C41 H41 118.8 . . ?
C47 C42 C43 114.94(10) . . ?
C47 C42 B1 124.34(10) . . ?
C43 C42 B1 120.72(10) . . ?
C44 C43 C42 122.90(11) . . ?
C44 C43 H43 118.6 . . ?
C42 C43 H43 118.6 . . ?
C43 C44 C45 120.34(11) . . ?
C43 C44 H44 119.8 . . ?
C45 C44 H44 119.8 . . ?
C46 C45 C44 118.61(11) . . ?
C46 C45 H45 120.7 . . ?
C44 C45 H45 120.7 . . ?
C45 C46 C47 120.24(11) . . ?
C45 C46 H46 119.9 . . ?
C47 C46 H46 119.9 . . ?
C46 C47 C42 122.96(11) . . ?
C46 C47 H47 118.5 . . ?
C42 C47 H47 118.5 . . ?
C53 C48 C49 115.19(10) . . ?
C53 C48 B1 125.15(10) . . ?
C49 C48 B1 119.56(10) . . ?
C50 C49 C48 122.82(12) . . ?
C50 C49 H49 118.6 . . ?
C48 C49 H49 118.6 . . ?
C51 C50 C49 120.01(13) . . ?
C51 C50 H50 120.0 . . ?
C49 C50 H50 120.0 . . ?
C52 C51 C50 118.84(12) . . ?
C52 C51 H51 120.6 . . ?
C50 C51 H51 120.6 . . ?
C51 C52 C53 120.52(12) . . ?
C51 C52 H52 119.7 . . ?
C53 C52 H52 119.7 . . ?
C52 C53 C48 122.62(12) . . ?
C52 C53 H53 118.7 . . ?
C48 C53 H53 118.7 . . ?
Cl1A C54A Cl2A 112.12(12) . . ?
Cl1A C54A H54A 109.2 . . ?
Cl2A C54A H54A 109.2 . . ?
Cl1A C54A H54B 109.2 . . ?
Cl2A C54A H54B 109.2 . . ?
H54A C54A H54B 107.9 . . ?
Cl1B C54B H54C 110.2 . . ?
Cl1B C54B H54D 110.2 . . ?
H54C C54B H54D 108.5 . . ?

loop_
_geom_bond_atom_site_label_1
_geom_bond_atom_site_label_2
_geom_bond_distance
_geom_bond_site_symmetry_2
_geom_bond_publ_flag
Rh1 C15 2.0351(11) . ?
Rh1 C2 2.1227(11) . ?
Rh1 C1 2.1350(11) . ?
Rh1 C6 2.2021(11) . ?
Rh1 N1 2.2091(9) . ?
Rh1 C5 2.2454(10) . ?
N1 C9 1.3493(14) . ?
N1 N2 1.3765(12) . ?
N2 C11 1.3557(14) . ?
N2 C12 1.4466(14) . ?
N3 C15 1.3609(14) . ?
N3 C13 1.3876(15) . ?
N3 C12 1.4550(16) . ?
N4 C15 1.3605(15) . ?
N4 C14 1.3953(14) . ?
N4 C21 1.4446(15) . ?
C1 C2 1.4048(17) . ?
C1 C8 1.5179(16) . ?
C1 H1 0.975(17) . ?
C2 C3 1.5110(16) . ?
C2 H2 0.976(18) . ?
C3 C4 1.5383(17) . ?
C3 H3A 0.9900 . ?
C3 H3B 0.9900 . ?
C4 C5 1.5167(16) . ?
C4 H4A 0.9900 . ?
C4 H4B 0.9900 . ?
C5 C6 1.3740(17) . ?
C5 H5 0.979(16) . ?
C6 C7 1.5099(16) . ?
C6 H6 0.955(16) . ?
C7 C8 1.5359(17) . ?
C7 H7A 0.9900 . ?
C7 H7B 0.9900 . ?
C8 H8A 0.9900 . ?
C8 H8B 0.9900 . ?
C9 C10 1.4092(15) . ?
C9 C16 1.5122(15) . ?
C10 C11 1.3758(16) . ?
C10 H10 0.9500 . ?
C11 C20 1.4895(16) . ?
C12 H12A 0.9900 . ?
C12 H12B 0.9900 . ?
C13 C14 1.3474(18) . ?
C13 H13 0.9500 . ?
C14 H14 0.9500 . ?
C16 C18 1.5368(16) . ?
C16 C17 1.5372(16) . ?
C16 C19 1.5406(16) . ?
C17 H17A 0.9800 . ?
C17 H17B 0.9800 . ?
C17 H17C 0.9800 . ?
C18 H18A 0.9800 . ?
C18 H18B 0.9800 . ?
C18 H18C 0.9800 . ?
C19 H19A 0.9800 . ?
C19 H19B 0.9800 . ?
C19 H19C 0.9800 . ?
C20 H20A 0.9800 . ?
C20 H20B 0.9800 . ?
C20 H20C 0.9800 . ?
C21 C28 1.4004(16) . ?
C21 C22 1.4019(16) . ?
C22 C24 1.3951(18) . ?
C22 C23 1.5073(17) . ?
C23 H23A 0.9800 . ?
C23 H23B 0.9800 . ?
C23 H23C 0.9800 . ?
C24 C25 1.3926(19) . ?
C24 H24 0.9500 . ?
C25 C27 1.3920(19) . ?
C25 C26 1.515(2) . ?
C26 H26A 0.9800 . ?
C26 H26B 0.9800 . ?
C26 H26C 0.9800 . ?
C27 C28 1.3967(18) . ?
C27 H27 0.9500 . ?
C28 C29 1.5065(17) . ?
C29 H29A 0.9800 . ?
C29 H29B 0.9800 . ?
C29 H29C 0.9800 . ?
B1 C48 1.6427(16) . ?
B1 C36 1.6431(16) . ?
B1 C30 1.6533(17) . ?
B1 C42 1.6536(17) . ?
C30 C31 1.4054(16) . ?
C30 C35 1.4113(15) . ?
C31 C32 1.3986(17) . ?
C31 H31 0.9500 . ?
C32 C33 1.3888(18) . ?
C32 H32 0.9500 . ?
C33 C34 1.3913(19) . ?
C33 H33 0.9500 . ?
C34 C35 1.3920(18) . ?
C34 H34 0.9500 . ?
C35 H35 0.9500 . ?
C36 C41 1.4021(16) . ?
C36 C37 1.4079(16) . ?
C37 C38 1.3944(17) . ?
C37 H37 0.9500 . ?
C38 C39 1.393(2) . ?
C38 H38 0.9500 . ?
C39 C40 1.383(2) . ?
C39 H39 0.9500 . ?
C40 C41 1.4013(16) . ?
C40 H40 0.9500 . ?
C41 H41 0.9500 . ?
C42 C47 1.4066(16) . ?
C42 C43 1.4090(16) . ?
C43 C44 1.3931(17) . ?
C43 H43 0.9500 . ?
C44 C45 1.3942(18) . ?
C44 H44 0.9500 . ?
C45 C46 1.3896(18) . ?
C45 H45 0.9500 . ?
C46 C47 1.3975(17) . ?
C46 H46 0.9500 . ?
C47 H47 0.9500 . ?
C48 C53 1.4024(16) . ?
C48 C49 1.4115(17) . ?
C49 C50 1.3944(17) . ?
C49 H49 0.9500 . ?
C50 C51 1.394(2) . ?
C50 H50 0.9500 . ?
C51 C52 1.383(2) . ?
C51 H51 0.9500 . ?
C52 C53 1.3983(17) . ?
C52 H52 0.9500 . ?
C53 H53 0.9500 . ?
Cl1A C54A 1.7643(10) . ?
C54A Cl2A 1.7647(10) . ?
C54A H54A 0.9900 . ?
C54A H54B 0.9900 . ?
Cl1B C54B 1.7645(12) . ?
C54B H54C 0.9900 . ?
C54B H54D 0.9900 . ?

loop_
_geom_torsion_atom_site_label_1
_geom_torsion_atom_site_label_2
_geom_torsion_atom_site_label_3
_geom_torsion_atom_site_label_4
_geom_torsion
_geom_torsion_site_symmetry_1
_geom_torsion_site_symmetry_2
_geom_torsion_site_symmetry_3
_geom_torsion_site_symmetry_4
_geom_torsion_publ_flag
C15 Rh1 N1 C9 121.97(12) . . . . ?
C2 Rh1 N1 C9 48.3(2) . . . . ?
C1 Rh1 N1 C9 -156.93(11) . . . . ?
C6 Rh1 N1 C9 -83.72(12) . . . . ?
C5 Rh1 N1 C9 -48.85(12) . . . . ?
C15 Rh1 N1 N2 -44.78(8) . . . . ?
C2 Rh1 N1 N2 -118.49(18) . . . . ?
C1 Rh1 N1 N2 36.32(13) . . . . ?
C6 Rh1 N1 N2 109.53(8) . . . . ?
C5 Rh1 N1 N2 144.40(8) . . . . ?
C9 N1 N2 C11 -1.22(12) . . . . ?
Rh1 N1 N2 C11 170.00(8) . . . . ?
C9 N1 N2 C12 -172.22(10) . . . . ?
Rh1 N1 N2 C12 -1.00(12) . . . . ?
C15 Rh1 C1 C2 -92.51(7) . . . . ?
C6 Rh1 C1 C2 112.58(7) . . . . ?
N1 Rh1 C1 C2 -171.81(7) . . . . ?
C5 Rh1 C1 C2 77.10(7) . . . . ?
C15 Rh1 C1 C8 148.43(8) . . . . ?
C2 Rh1 C1 C8 -119.06(11) . . . . ?
C6 Rh1 C1 C8 -6.48(8) . . . . ?
N1 Rh1 C1 C8 69.13(12) . . . . ?
C5 Rh1 C1 C8 -41.96(8) . . . . ?
C8 C1 C2 C3 2.45(17) . . . . ?
Rh1 C1 C2 C3 -103.64(10) . . . . ?
C8 C1 C2 Rh1 106.09(10) . . . . ?
C15 Rh1 C2 C1 88.90(7) . . . . ?
C6 Rh1 C2 C1 -66.71(7) . . . . ?
N1 Rh1 C2 C1 161.72(16) . . . . ?
C5 Rh1 C2 C1 -98.98(7) . . . . ?
C15 Rh1 C2 C3 -149.98(8) . . . . ?
C1 Rh1 C2 C3 121.12(11) . . . . ?
C6 Rh1 C2 C3 54.41(9) . . . . ?
N1 Rh1 C2 C3 -77.2(2) . . . . ?
C5 Rh1 C2 C3 22.14(8) . . . . ?
C1 C2 C3 C4 45.60(15) . . . . ?
Rh1 C2 C3 C4 -36.00(12) . . . . ?
C2 C3 C4 C5 31.18(14) . . . . ?
C3 C4 C5 C6 -92.31(14) . . . . ?
C3 C4 C5 Rh1 -11.78(12) . . . . ?
C15 Rh1 C5 C6 164.8(2) . . . . ?
C2 Rh1 C5 C6 115.47(7) . . . . ?
C1 Rh1 C5 C6 77.47(7) . . . . ?
N1 Rh1 C5 C6 -76.63(7) . . . . ?
C15 Rh1 C5 C4 43.7(3) . . . . ?
C2 Rh1 C5 C4 -5.60(8) . . . . ?
C1 Rh1 C5 C4 -43.59(8) . . . . ?
C6 Rh1 C5 C4 -121.07(11) . . . . ?
N1 Rh1 C5 C4 162.30(8) . . . . ?
C4 C5 C6 C7 2.74(18) . . . . ?
Rh1 C5 C6 C7 -100.34(11) . . . . ?
C4 C5 C6 Rh1 103.08(10) . . . . ?
C15 Rh1 C6 C5 -173.82(8) . . . . ?
C2 Rh1 C6 C5 -63.70(7) . . . . ?
C1 Rh1 C6 C5 -99.09(7) . . . . ?
N1 Rh1 C6 C5 107.32(7) . . . . ?
C15 Rh1 C6 C7 -50.80(13) . . . . ?
C2 Rh1 C6 C7 59.32(8) . . . . ?
C1 Rh1 C6 C7 23.93(8) . . . . ?
N1 Rh1 C6 C7 -129.65(8) . . . . ?
C5 Rh1 C6 C7 123.02(11) . . . . ?
C5 C6 C7 C8 44.17(15) . . . . ?
Rh1 C6 C7 C8 -38.17(11) . . . . ?
C2 C1 C8 C7 -93.84(13) . . . . ?
Rh1 C1 C8 C7 -12.41(12) . . . . ?
C6 C7 C8 C1 34.23(14) . . . . ?
N2 N1 C9 C10 0.77(12) . . . . ?
Rh1 N1 C9 C10 -166.77(9) . . . . ?
N2 N1 C9 C16 -176.38(10) . . . . ?
Rh1 N1 C9 C16 16.08(18) . . . . ?
N1 C9 C10 C11 -0.10(14) . . . . ?
C16 C9 C10 C11 176.97(11) . . . . ?
N1 N2 C11 C10 1.17(13) . . . . ?
C12 N2 C11 C10 171.18(11) . . . . ?
N1 N2 C11 C20 180.00(11) . . . . ?
C12 N2 C11 C20 -9.99(19) . . . . ?
C9 C10 C11 N2 -0.63(13) . . . . ?
C9 C10 C11 C20 -179.35(13) . . . . ?
C11 N2 C12 N3 -106.44(13) . . . . ?
N1 N2 C12 N3 62.97(12) . . . . ?
C15 N3 C12 N2 -63.83(13) . . . . ?
C13 N3 C12 N2 107.82(12) . . . . ?
C15 N3 C13 C14 -1.09(13) . . . . ?
C12 N3 C13 C14 -173.30(10) . . . . ?
N3 C13 C14 N4 0.43(13) . . . . ?
C15 N4 C14 C13 0.35(13) . . . . ?
C21 N4 C14 C13 -177.58(10) . . . . ?
C14 N4 C15 N3 -0.98(12) . . . . ?
C21 N4 C15 N3 176.87(10) . . . . ?
C14 N4 C15 Rh1 174.60(9) . . . . ?
C21 N4 C15 Rh1 -7.54(18) . . . . ?
C13 N3 C15 N4 1.27(12) . . . . ?
C12 N3 C15 N4 174.14(9) . . . . ?
C13 N3 C15 Rh1 -175.40(8) . . . . ?
C12 N3 C15 Rh1 -2.53(13) . . . . ?
C2 Rh1 C15 N4 39.47(12) . . . . ?
C1 Rh1 C15 N4 78.01(12) . . . . ?
C6 Rh1 C15 N4 150.46(11) . . . . ?
N1 Rh1 C15 N4 -128.98(12) . . . . ?
C5 Rh1 C15 N4 -9.0(3) . . . . ?
C2 Rh1 C15 N3 -145.38(9) . . . . ?
C1 Rh1 C15 N3 -106.84(9) . . . . ?
C6 Rh1 C15 N3 -34.39(15) . . . . ?
N1 Rh1 C15 N3 46.17(8) . . . . ?
C5 Rh1 C15 N3 166.12(19) . . . . ?
N1 C9 C16 C18 -167.78(11) . . . . ?
C10 C9 C16 C18 15.53(16) . . . . ?
N1 C9 C16 C17 -49.03(14) . . . . ?
C10 C9 C16 C17 134.28(12) . . . . ?
N1 C9 C16 C19 75.16(13) . . . . ?
C10 C9 C16 C19 -101.53(13) . . . . ?
C15 N4 C21 C28 74.28(15) . . . . ?
C14 N4 C21 C28 -108.11(13) . . . . ?
C15 N4 C21 C22 -104.21(13) . . . . ?
C14 N4 C21 C22 73.40(14) . . . . ?
C28 C21 C22 C24 1.36(17) . . . . ?
N4 C21 C22 C24 179.81(10) . . . . ?
C28 C21 C22 C23 -173.23(11) . . . . ?
N4 C21 C22 C23 5.22(16) . . . . ?
C21 C22 C24 C25 -2.24(18) . . . . ?
C23 C22 C24 C25 172.44(12) . . . . ?
C22 C24 C25 C27 0.85(19) . . . . ?
C22 C24 C25 C26 -178.47(13) . . . . ?
C24 C25 C27 C28 1.5(2) . . . . ?
C26 C25 C27 C28 -179.16(13) . . . . ?
C25 C27 C28 C21 -2.33(19) . . . . ?
C25 C27 C28 C29 178.05(12) . . . . ?
C22 C21 C28 C27 0.85(17) . . . . ?
N4 C21 C28 C27 -177.57(10) . . . . ?
C22 C21 C28 C29 -179.54(11) . . . . ?
N4 C21 C28 C29 2.04(17) . . . . ?
C48 B1 C30 C31 112.71(12) . . . . ?
C36 B1 C30 C31 -7.35(14) . . . . ?
C42 B1 C30 C31 -127.49(11) . . . . ?
C48 B1 C30 C35 -68.44(13) . . . . ?
C36 B1 C30 C35 171.50(10) . . . . ?
C42 B1 C30 C35 51.36(13) . . . . ?
C35 C30 C31 C32 0.17(17) . . . . ?
B1 C30 C31 C32 179.07(11) . . . . ?
C30 C31 C32 C33 0.04(19) . . . . ?
C31 C32 C33 C34 0.05(19) . . . . ?
C32 C33 C34 C35 -0.35(19) . . . . ?
C33 C34 C35 C30 0.59(19) . . . . ?
C31 C30 C35 C34 -0.48(17) . . . . ?
B1 C30 C35 C34 -179.44(11) . . . . ?
C48 B1 C36 C41 138.10(11) . . . . ?
C30 B1 C36 C41 -100.21(12) . . . . ?
C42 B1 C36 C41 17.47(15) . . . . ?
C48 B1 C36 C37 -48.80(13) . . . . ?
C30 B1 C36 C37 72.89(12) . . . . ?
C42 B1 C36 C37 -169.43(10) . . . . ?
C41 C36 C37 C38 2.88(17) . . . . ?
B1 C36 C37 C38 -170.82(11) . . . . ?
C36 C37 C38 C39 -1.18(19) . . . . ?
C37 C38 C39 C40 -1.26(19) . . . . ?
C38 C39 C40 C41 1.81(19) . . . . ?
C39 C40 C41 C36 0.03(19) . . . . ?
C37 C36 C41 C40 -2.31(17) . . . . ?
B1 C36 C41 C40 171.04(11) . . . . ?
C48 B1 C42 C47 -11.96(14) . . . . ?
C36 B1 C42 C47 109.01(12) . . . . ?
C30 B1 C42 C47 -133.74(11) . . . . ?
C48 B1 C42 C43 167.91(10) . . . . ?
C36 B1 C42 C43 -71.11(13) . . . . ?
C30 B1 C42 C43 46.13(13) . . . . ?
C47 C42 C43 C44 -1.34(17) . . . . ?
B1 C42 C43 C44 178.77(11) . . . . ?
C42 C43 C44 C45 0.29(19) . . . . ?
C43 C44 C45 C46 0.83(18) . . . . ?
C44 C45 C46 C47 -0.81(18) . . . . ?
C45 C46 C47 C42 -0.33(18) . . . . ?
C43 C42 C47 C46 1.36(16) . . . . ?
B1 C42 C47 C46 -178.76(11) . . . . ?
C36 B1 C48 C53 134.66(11) . . . . ?
C30 B1 C48 C53 16.04(15) . . . . ?
C42 B1 C48 C53 -103.10(12) . . . . ?
C36 B1 C48 C49 -49.27(13) . . . . ?
C30 B1 C48 C49 -167.89(10) . . . . ?
C42 B1 C48 C49 72.97(12) . . . . ?
C53 C48 C49 C50 1.25(17) . . . . ?
B1 C48 C49 C50 -175.20(11) . . . . ?
C48 C49 C50 C51 -0.82(19) . . . . ?
C49 C50 C51 C52 -0.21(19) . . . . ?
C50 C51 C52 C53 0.72(19) . . . . ?
C51 C52 C53 C48 -0.23(19) . . . . ?
C49 C48 C53 C52 -0.72(17) . . . . ?
B1 C48 C53 C52 175.50(11) . . . . ?
